data_4071799
loop_
_publ_author_name
'Shibue, Mayuko'
'Hirotsu, Masakazu'
'Nishioka, Takanori'
'Kinoshita, Isamu'

_publ_section_title
;
 Ruthenium and Rhodium Complexes with Thiolate-Containing Pincer Ligands
 Produced by C&#x2212;S Bond Cleavage of Pyridyl-Substituted
 Dibenzothiophenes
;
_journal_issue 17
_journal_name_full Organometallics
_journal_page_first 4475
_journal_paper_doi 10.1021/om8003916
_journal_volume 27
_journal_year 2008
_chemical_formula_moiety 'C19 H11 Cl N O2 Rh S '
_chemical_formula_sum 'C19 H11 Cl N O2 Rh S'
_chemical_formula_weight 455.72
_space_group_IT_number 14
_symmetry_cell_setting monoclinic
_symmetry_Int_Tables_number 14
_symmetry_space_group_name_Hall '-P 2ybc'
_symmetry_space_group_name_H-M 'P 1 21/c 1'
_audit_creation_date 2007-10-19
_audit_creation_method 'by CrystalStructure 3.8'
_cell_angle_alpha 90.0000
_cell_angle_beta 116.917(6)
_cell_angle_gamma 90.0000
_cell_formula_units_Z 4
_cell_length_a 12.494(4)
_cell_length_b 11.358(3)
_cell_length_c 13.889(5)
_cell_measurement_reflns_used 4554
_cell_measurement_temperature 193.1
_cell_measurement_theta_max 27.5
_cell_measurement_theta_min 4.0
_cell_volume 1757.4(10)
_computing_cell_refinement CrystalClear
_computing_data_collection CrystalClear
_computing_data_reduction CrystalStructure
_computing_publication_material 'CrystalStructure 3.8'
_computing_structure_refinement CRYSTALS
_computing_structure_solution SIR97
_diffrn_detector_area_resol_mean 7.31
_diffrn_measured_fraction_theta_full 0.989
_diffrn_measured_fraction_theta_max 0.989
_diffrn_measurement_device_type 'Rigaku Mercury'
_diffrn_measurement_method \w
_diffrn_radiation_type 'Mo K\a'
_diffrn_radiation_wavelength 0.71070
_diffrn_reflns_av_R_equivalents 0.087
_diffrn_reflns_limit_h_max 16
_diffrn_reflns_limit_h_min -14
_diffrn_reflns_limit_k_max 14
_diffrn_reflns_limit_k_min -12
_diffrn_reflns_limit_l_max 18
_diffrn_reflns_limit_l_min -18
_diffrn_reflns_number 16990
_diffrn_reflns_theta_full 27.47
_diffrn_reflns_theta_max 27.47
_exptl_absorpt_coefficient_mu 1.252
_exptl_absorpt_correction_T_max 0.882
_exptl_absorpt_correction_T_min 0.780
_exptl_absorpt_correction_type numerical
_exptl_absorpt_process_details
;
    Higashi, T. (1999). Program for Absorption Correction.
    Rigaku Corporation, Tokyo, Japan.
;
_exptl_crystal_colour yellow
_exptl_crystal_density_diffrn 1.722
_exptl_crystal_density_method 'not measured'
_exptl_crystal_description prism
_exptl_crystal_F_000 904.00
_exptl_crystal_size_max 0.22
_exptl_crystal_size_mid 0.10
_exptl_crystal_size_min 0.10
_refine_diff_density_max 2.89
_refine_diff_density_min -2.49
_refine_ls_extinction_method none
_refine_ls_goodness_of_fit_ref 1.013
_refine_ls_hydrogen_treatment refall
_refine_ls_number_parameters 237
_refine_ls_number_reflns 3977
_refine_ls_R_factor_gt 0.0544
_refine_ls_shift/su_max 0.0000
_refine_ls_structure_factor_coef Fsqd
_refine_ls_weighting_details 'w = 1/[0.8000\s(Fo^2^)]/(4Fo^2^)'
_refine_ls_weighting_scheme calc
_refine_ls_wR_factor_ref 0.0909
_reflns_number_gt 2440
_reflns_number_total 3977
_reflns_threshold_expression F^2^>2.0\s(F^2^)
_cod_data_source_file om8003916_si_001.cif
_cod_data_source_block 5
_cod_original_formula_sum 'C19 H11 Cl N O2 Rh S '
_cod_database_code 4071799

loop_
_symmetry_equiv_pos_site_id
_symmetry_equiv_pos_as_xyz
1 +X,+Y,+Z
2 -X,1/2+Y,1/2-Z
3 -X,-Y,-Z
4 +X,1/2-Y,1/2+Z

loop_
_atom_site_label
_atom_site_type_symbol
_atom_site_fract_x
_atom_site_fract_y
_atom_site_fract_z
_atom_site_U_iso_or_equiv
_atom_site_adp_type
_atom_site_occupancy
_atom_site_symmetry_multiplicity
_atom_site_calc_flag
_atom_site_refinement_flags
Rh(1) Rh 0.29616(4) 0.94305(4) 1.10378(4) 0.02305(11) Uani 1.00 1 d .
Cl(1) Cl 0.49006(15) 1.00386(15) 1.22330(12) 0.0368(4) Uani 1.00 1 d .
S(1) S 0.09860(15) 0.79496(14) 0.70095(12) 0.0311(4) Uani 1.00 1 d .
O(1) O 0.2071(4) 1.0672(5) 1.2419(3) 0.0570(17) Uani 1.00 1 d .
O(2) O 0.0451(4) 0.8792(4) 0.9513(3) 0.0519(15) Uani 1.00 1 d .
N(1) N 0.3718(4) 0.8360(4) 1.0258(3) 0.0227(13) Uani 1.00 1 d .
C(1) C 0.2387(5) 1.0221(5) 1.1867(4) 0.0339(18) Uani 1.00 1 d .
C(2) C 0.1423(5) 0.9005(5) 1.0105(4) 0.0307(18) Uani 1.00 1 d .
C(3) C 0.4457(5) 0.7487(5) 1.0822(4) 0.0274(16) Uani 1.00 1 d .
C(4) C 0.4930(5) 0.6676(5) 1.0386(5) 0.0322(18) Uani 1.00 1 d .
C(5) C 0.4635(5) 0.6750(5) 0.9316(5) 0.0333(19) Uani 1.00 1 d .
C(6) C 0.3874(5) 0.7644(5) 0.8708(4) 0.0276(17) Uani 1.00 1 d .
C(7) C 0.3428(4) 0.8440(4) 0.9186(4) 0.0203(15) Uani 1.00 1 d .
C(8) C 0.2665(4) 0.9451(5) 0.8585(4) 0.0221(14) Uani 1.00 1 d .
C(9) C 0.1601(5) 0.9303(5) 0.7648(4) 0.0265(16) Uani 1.00 1 d .
C(10) C 0.0855(5) 1.0256(4) 0.7119(4) 0.0237(16) Uani 1.00 1 d .
C(11) C 0.1223(5) 1.1388(5) 0.7502(4) 0.0286(18) Uani 1.00 1 d .
C(12) C 0.2291(5) 1.1550(5) 0.8409(4) 0.0321(19) Uani 1.00 1 d .
C(13) C 0.2997(5) 1.0596(5) 0.8948(4) 0.0282(16) Uani 1.00 1 d .
C(14) C -0.0292(5) 0.8657(5) 0.6029(4) 0.0285(18) Uani 1.00 1 d .
C(15) C -0.0260(5) 0.9877(5) 0.6188(4) 0.0293(18) Uani 1.00 1 d .
C(16) C -0.1223(5) 1.0564(7) 0.5485(4) 0.041(2) Uani 1.00 1 d .
C(17) C -0.2177(6) 1.0014(7) 0.4633(5) 0.045(2) Uani 1.00 1 d .
C(18) C -0.2189(6) 0.8811(7) 0.4486(5) 0.044(2) Uani 1.00 1 d .
C(19) C -0.1245(5) 0.8125(6) 0.5177(5) 0.038(2) Uani 1.00 1 d .
H(1) H 0.4667 0.7427 1.1569 0.030 Uiso 1.00 1 c R
H(2) H 0.5453 0.6075 1.0823 0.037 Uiso 1.00 1 c R
H(3) H 0.4944 0.6196 0.8993 0.040 Uiso 1.00 1 c R
H(4) H 0.3658 0.7707 0.7960 0.034 Uiso 1.00 1 c R
H(5) H 0.0736 1.2046 0.7142 0.036 Uiso 1.00 1 c R
H(6) H 0.2551 1.2325 0.8665 0.040 Uiso 1.00 1 c R
H(7) H 0.3725 1.0731 0.9582 0.034 Uiso 1.00 1 c R
H(8) H -0.1219 1.1393 0.5580 0.051 Uiso 1.00 1 c R
H(9) H -0.2840 1.0475 0.4157 0.054 Uiso 1.00 1 c R
H(10) H -0.2845 0.8456 0.3892 0.051 Uiso 1.00 1 c R
H(11) H -0.1255 0.7298 0.5073 0.046 Uiso 1.00 1 c R

loop_
_atom_site_aniso_label
_atom_site_aniso_U_11
_atom_site_aniso_U_22
_atom_site_aniso_U_33
_atom_site_aniso_U_12
_atom_site_aniso_U_13
_atom_site_aniso_U_23
Rh(1) 0.0220(2) 0.0268(2) 0.0191(2) -0.0014(2) 0.00820(18) -0.0023(2)
Cl(1) 0.0300(9) 0.0499(10) 0.0265(8) -0.0101(8) 0.0093(7) -0.0080(7)
S(1) 0.0296(9) 0.0312(9) 0.0262(8) 0.0007(7) 0.0070(7) 0.0012(7)
O(1) 0.054(3) 0.073(3) 0.048(3) 0.005(3) 0.026(2) -0.022(3)
O(2) 0.031(2) 0.069(3) 0.043(2) -0.007(2) 0.006(2) -0.019(2)
N(1) 0.018(2) 0.025(2) 0.020(2) -0.001(2) 0.004(2) -0.000(2)
C(1) 0.030(3) 0.042(4) 0.027(3) 0.003(2) 0.010(2) -0.007(2)
C(2) 0.028(3) 0.040(3) 0.026(3) -0.005(3) 0.013(3) -0.009(2)
C(3) 0.024(3) 0.029(3) 0.022(3) 0.003(2) 0.004(2) 0.006(2)
C(4) 0.034(3) 0.024(3) 0.035(3) 0.009(2) 0.012(3) 0.009(2)
C(5) 0.035(4) 0.023(3) 0.042(4) 0.002(2) 0.017(3) -0.003(3)
C(6) 0.030(3) 0.028(3) 0.027(3) 0.001(2) 0.016(2) -0.001(2)
C(7) 0.018(3) 0.022(3) 0.020(3) -0.005(2) 0.008(2) 0.003(2)
C(8) 0.023(3) 0.025(3) 0.019(2) 0.005(3) 0.011(2) 0.007(2)
C(9) 0.032(3) 0.026(3) 0.026(3) 0.003(3) 0.016(2) 0.004(2)
C(10) 0.023(3) 0.027(3) 0.022(3) 0.005(2) 0.011(2) 0.004(2)
C(11) 0.033(3) 0.030(3) 0.028(3) 0.010(2) 0.018(3) 0.010(2)
C(12) 0.043(4) 0.027(3) 0.031(3) 0.002(3) 0.021(3) 0.002(2)
C(13) 0.026(3) 0.034(3) 0.025(3) 0.005(3) 0.013(2) 0.004(3)
C(14) 0.022(3) 0.043(4) 0.020(3) 0.005(2) 0.009(2) 0.009(2)
C(15) 0.025(3) 0.045(4) 0.025(3) 0.013(2) 0.019(2) 0.014(2)
C(16) 0.042(4) 0.048(4) 0.037(3) 0.013(4) 0.021(3) 0.012(4)
C(17) 0.024(3) 0.081(5) 0.030(3) 0.011(4) 0.013(3) 0.016(3)
C(18) 0.030(4) 0.071(5) 0.028(3) -0.009(4) 0.010(3) -0.005(3)
C(19) 0.029(3) 0.058(4) 0.027(3) -0.005(3) 0.014(3) 0.002(3)

loop_
_atom_type_symbol
_atom_type_description
_atom_type_scat_dispersion_real
_atom_type_scat_dispersion_imag
_atom_type_scat_source
C C 0.003 0.002
;
International Tables for Crystallography
(1992, Vol. C, Tables 4.2.6.8 and 6.1.1.4)
;
H H 0.000 0.000
;
International Tables for Crystallography
(1992, Vol. C, Table 6.1.1.4)
;
Cl Cl 0.148 0.159
;
International Tables for Crystallography
(1992, Vol. C, Tables 4.2.6.8 and 6.1.1.4)
;
N N 0.006 0.003
;
International Tables for Crystallography
(1992, Vol. C, Tables 4.2.6.8 and 6.1.1.4)
;
O O 0.011 0.006
;
International Tables for Crystallography
(1992, Vol. C, Tables 4.2.6.8 and 6.1.1.4)
;
Rh Rh -1.118 0.919
;
International Tables for Crystallography
(1992, Vol. C, Tables 4.2.6.8 and 6.1.1.4)
;
S S 0.125 0.123
;
International Tables for Crystallography
(1992, Vol. C, Tables 4.2.6.8 and 6.1.1.4)
;

loop_
_geom_angle_atom_site_label_1
_geom_angle_atom_site_label_2
_geom_angle_atom_site_label_3
_geom_angle
_geom_angle_publ_flag
Cl(1) Rh(1) N(1) 88.50(11) yes
Cl(1) Rh(1) C(1) 89.07(18) yes
Cl(1) Rh(1) C(2) 178.0(2) yes
N(1) Rh(1) C(1) 172.3(2) yes
N(1) Rh(1) C(2) 93.2(2) yes
C(1) Rh(1) C(2) 89.4(3) yes
C(9) S(1) C(14) 91.6(2) yes
Rh(1) N(1) C(3) 118.4(4) yes
Rh(1) N(1) C(7) 124.0(3) yes
C(3) N(1) C(7) 117.4(5) yes
Rh(1) C(1) O(1) 176.5(5) yes
Rh(1) C(2) O(2) 176.9(5) yes
N(1) C(3) C(4) 123.9(5) yes
C(3) C(4) C(5) 118.8(5) yes
C(4) C(5) C(6) 118.8(6) yes
C(5) C(6) C(7) 120.2(6) yes
N(1) C(7) C(6) 121.0(4) yes
N(1) C(7) C(8) 116.8(5) yes
C(6) C(7) C(8) 122.2(5) yes
C(7) C(8) C(9) 122.2(5) yes
C(7) C(8) C(13) 120.6(4) yes
C(9) C(8) C(13) 117.1(5) yes
S(1) C(9) C(8) 126.2(4) yes
S(1) C(9) C(10) 112.0(3) yes
C(8) C(9) C(10) 121.7(5) yes
C(9) C(10) C(11) 119.3(4) yes
C(9) C(10) C(15) 112.1(4) yes
C(11) C(10) C(15) 128.6(5) yes
C(10) C(11) C(12) 119.4(5) yes
C(11) C(12) C(13) 120.6(5) yes
C(8) C(13) C(12) 121.7(4) yes
S(1) C(14) C(15) 112.3(3) yes
S(1) C(14) C(19) 126.4(5) yes
C(15) C(14) C(19) 121.3(5) yes
C(10) C(15) C(14) 112.1(4) yes
C(10) C(15) C(16) 128.7(5) yes
C(14) C(15) C(16) 119.2(5) yes
C(15) C(16) C(17) 118.7(6) yes
C(16) C(17) C(18) 121.2(6) yes
C(17) C(18) C(19) 120.6(5) yes
C(14) C(19) C(18) 119.0(6) yes
N(1) C(3) H(1) 118.0 no
C(4) C(3) H(1) 118.2 no
C(3) C(4) H(2) 120.5 no
C(5) C(4) H(2) 120.6 no
C(4) C(5) H(3) 120.5 no
C(6) C(5) H(3) 120.7 no
C(5) C(6) H(4) 119.8 no
C(7) C(6) H(4) 120.0 no
C(10) C(11) H(5) 120.3 no
C(12) C(11) H(5) 120.2 no
C(11) C(12) H(6) 119.6 no
C(13) C(12) H(6) 119.9 no
C(8) C(13) H(7) 119.4 no
C(12) C(13) H(7) 118.9 no
C(15) C(16) H(8) 120.5 no
C(17) C(16) H(8) 120.8 no
C(16) C(17) H(9) 119.0 no
C(18) C(17) H(9) 119.7 no
C(17) C(18) H(10) 119.7 no
C(19) C(18) H(10) 119.8 no
C(14) C(19) H(11) 120.6 no
C(18) C(19) H(11) 120.4 no

loop_
_geom_bond_atom_site_label_1
_geom_bond_atom_site_label_2
_geom_bond_distance
_geom_bond_publ_flag
Rh(1) Cl(1) 2.3368(15) yes
Rh(1) N(1) 2.114(5) yes
Rh(1) C(1) 1.843(7) yes
Rh(1) C(2) 1.831(5) yes
S(1) C(9) 1.767(6) yes
S(1) C(14) 1.755(5) yes
O(1) C(1) 1.132(9) yes
O(2) C(2) 1.142(7) yes
N(1) C(3) 1.340(6) yes
N(1) C(7) 1.367(7) yes
C(3) C(4) 1.375(10) yes
C(4) C(5) 1.362(10) yes
C(5) C(6) 1.387(7) yes
C(6) C(7) 1.380(9) yes
C(7) C(8) 1.484(7) yes
C(8) C(9) 1.387(6) yes
C(8) C(13) 1.388(9) yes
C(9) C(10) 1.400(7) yes
C(10) C(11) 1.388(8) yes
C(10) C(15) 1.472(7) yes
C(11) C(12) 1.372(7) yes
C(12) C(13) 1.384(8) yes
C(14) C(15) 1.401(9) yes
C(14) C(19) 1.381(7) yes
C(15) C(16) 1.395(8) yes
C(16) C(17) 1.391(8) yes
C(17) C(18) 1.381(12) yes
C(18) C(19) 1.376(9) yes
C(3) H(1) 0.950 no
C(4) H(2) 0.950 no
C(5) H(3) 0.950 no
C(6) H(4) 0.950 no
C(11) H(5) 0.950 no
C(12) H(6) 0.950 no
C(13) H(7) 0.950 no
C(16) H(8) 0.950 no
C(17) H(9) 0.950 no
C(18) H(10) 0.950 no
C(19) H(11) 0.950 no

loop_
_geom_contact_atom_site_label_1
_geom_contact_atom_site_label_2
_geom_contact_distance
_geom_contact_site_symmetry_2
Cl(1) C(6) 3.576(7) 3_677
S(1) C(11) 3.594(7) 2_546
O(1) O(2) 3.138(5) 3_577
O(1) C(11) 3.521(8) 4_575
O(1) C(12) 3.403(8) 4_575
O(2) O(1) 3.138(5) 3_577
O(2) O(2) 3.465(7) 3_577
O(2) C(1) 3.369(7) 3_577
O(2) C(19) 3.443(9) 4_565
C(1) O(2) 3.369(7) 3_577
C(6) Cl(1) 3.576(7) 3_677
C(10) C(17) 3.519(11) 3_576
C(10) C(18) 3.498(11) 3_576
C(11) S(1) 3.594(7) 2_556
C(11) O(1) 3.521(8) 4_574
C(11) C(18) 3.485(12) 3_576
C(12) O(1) 3.403(8) 4_574
C(12) C(19) 3.331(11) 2_556
C(14) C(16) 3.519(11) 3_576
C(16) C(14) 3.519(11) 3_576
C(17) C(10) 3.519(11) 3_576
C(18) C(10) 3.498(11) 3_576
C(18) C(11) 3.485(12) 3_576
C(19) O(2) 3.443(9) 4_564
C(19) C(12) 3.331(11) 2_546
Rh(1) H(4) 3.417 4_565
Cl(1) H(1) 3.099 2_657
Cl(1) H(2) 3.155 2_657
Cl(1) H(3) 2.797 4_565
Cl(1) H(4) 3.211 3_677
Cl(1) H(9) 2.920 1_656
Cl(1) H(10) 3.255 1_656
S(1) H(5) 3.061 2_546
O(1) H(2) 2.984 2_657
O(1) H(5) 3.012 4_575
O(1) H(6) 2.755 4_575
O(2) H(5) 2.887 2_546
O(2) H(8) 2.912 2_546
O(2) H(11) 2.861 4_565
N(1) H(7) 3.268 3_677
N(1) H(8) 3.579 2_546
C(1) H(2) 3.268 2_657
C(1) H(11) 3.372 2_556
C(2) H(8) 3.091 2_546
C(3) H(4) 3.542 4_565
C(3) H(6) 3.482 3_677
C(3) H(7) 3.276 3_677
C(3) H(9) 3.059 2_546
C(4) H(2) 3.476 3_667
C(4) H(3) 3.361 3_667
C(4) H(6) 3.029 3_677
C(4) H(7) 3.381 3_677
C(4) H(9) 3.254 2_546
C(5) H(2) 3.213 3_667
C(5) H(6) 3.522 3_677
C(5) H(7) 3.448 3_677
C(5) H(10) 3.463 4_665
C(6) H(1) 3.533 4_564
C(6) H(7) 3.405 3_677
C(7) H(7) 3.310 3_677
C(9) H(9) 3.500 3_576
C(11) H(10) 3.382 3_576
C(11) H(11) 3.505 2_556
C(12) H(10) 3.563 3_576
C(12) H(11) 3.051 2_556
C(14) H(5) 3.375 2_546
C(14) H(6) 3.394 2_546
C(14) H(8) 3.518 3_576
C(17) H(3) 3.566 4_464
C(18) H(3) 3.328 4_464
C(18) H(6) 3.270 2_546
C(19) H(5) 3.559 3_576
C(19) H(6) 2.907 2_546
H(1) Cl(1) 3.099 2_647
H(1) C(6) 3.533 4_565
H(1) H(3) 3.583 4_565
H(1) H(4) 2.748 4_565
H(1) H(9) 3.009 2_546
H(1) H(10) 3.515 1_656
H(2) Cl(1) 3.155 2_647
H(2) O(1) 2.984 2_647
H(2) C(1) 3.268 2_647
H(2) C(4) 3.476 3_667
H(2) C(5) 3.213 3_667
H(2) H(2) 3.182 3_667
H(2) H(3) 2.662 3_667
H(2) H(6) 2.902 3_677
H(2) H(9) 3.348 2_546
H(3) Cl(1) 2.797 4_564
H(3) C(4) 3.361 3_667
H(3) C(17) 3.566 4_665
H(3) C(18) 3.328 4_665
H(3) H(1) 3.583 4_564
H(3) H(2) 2.662 3_667
H(3) H(9) 3.279 4_665
H(3) H(10) 2.855 4_665
H(4) Rh(1) 3.417 4_564
H(4) Cl(1) 3.211 3_677
H(4) C(3) 3.542 4_564
H(4) H(1) 2.748 4_564
H(4) H(9) 3.351 3_576
H(5) S(1) 3.061 2_556
H(5) O(1) 3.012 4_574
H(5) O(2) 2.887 2_556
H(5) C(14) 3.375 2_556
H(5) C(19) 3.559 3_576
H(5) H(10) 3.572 3_576
H(5) H(11) 3.500 3_576
H(6) O(1) 2.755 4_574
H(6) C(3) 3.482 3_677
H(6) C(4) 3.029 3_677
H(6) C(5) 3.522 3_677
H(6) C(14) 3.394 2_556
H(6) C(18) 3.270 2_556
H(6) C(19) 2.907 2_556
H(6) H(2) 2.902 3_677
H(6) H(10) 3.488 2_556
H(6) H(11) 2.873 2_556
H(7) N(1) 3.268 3_677
H(7) C(3) 3.276 3_677
H(7) C(4) 3.381 3_677
H(7) C(5) 3.448 3_677
H(7) C(6) 3.405 3_677
H(7) C(7) 3.310 3_677
H(7) H(7) 3.302 3_677
H(8) O(2) 2.912 2_556
H(8) N(1) 3.579 2_556
H(8) C(2) 3.091 2_556
H(8) C(14) 3.518 3_576
H(9) Cl(1) 2.920 1_454
H(9) C(3) 3.059 2_556
H(9) C(4) 3.254 2_556
H(9) C(9) 3.500 3_576
H(9) H(1) 3.009 2_556
H(9) H(2) 3.348 2_556
H(9) H(3) 3.279 4_464
H(9) H(4) 3.351 3_576
H(10) Cl(1) 3.255 1_454
H(10) C(5) 3.463 4_464
H(10) C(11) 3.382 3_576
H(10) C(12) 3.563 3_576
H(10) H(1) 3.515 1_454
H(10) H(3) 2.855 4_464
H(10) H(5) 3.572 3_576
H(10) H(6) 3.488 2_546
H(11) O(2) 2.861 4_564
H(11) C(1) 3.372 2_546
H(11) C(11) 3.505 2_546
H(11) C(12) 3.051 2_546
H(11) H(5) 3.500 3_576
H(11) H(6) 2.873 2_546

loop_
_geom_torsion_atom_site_label_1
_geom_torsion_atom_site_label_2
_geom_torsion_atom_site_label_3
_geom_torsion_atom_site_label_4
_geom_torsion
Cl(1) Rh(1) N(1) C(3) 62.7(4)
Cl(1) Rh(1) N(1) C(7) -122.7(4)
C(2) Rh(1) N(1) C(3) -118.3(4)
C(2) Rh(1) N(1) C(7) 56.3(4)
C(9) S(1) C(14) C(15) -0.7(6)
C(9) S(1) C(14) C(19) 178.9(7)
C(14) S(1) C(9) C(8) 176.9(7)
C(14) S(1) C(9) C(10) -0.5(6)
Rh(1) N(1) C(3) C(4) 174.8(4)
Rh(1) N(1) C(7) C(6) -174.1(4)
Rh(1) N(1) C(7) C(8) 8.7(7)
C(3) N(1) C(7) C(6) 0.6(8)
C(3) N(1) C(7) C(8) -176.7(5)
C(7) N(1) C(3) C(4) -0.2(7)
N(1) C(3) C(4) C(5) -0.3(8)
C(3) C(4) C(5) C(6) 0.4(8)
C(4) C(5) C(6) C(7) -0.0(8)
C(5) C(6) C(7) N(1) -0.5(8)
C(5) C(6) C(7) C(8) 176.6(5)
N(1) C(7) C(8) C(9) -126.0(6)
N(1) C(7) C(8) C(13) 54.2(8)
C(6) C(7) C(8) C(9) 56.8(9)
C(6) C(7) C(8) C(13) -123.0(7)
C(7) C(8) C(9) S(1) -0.6(10)
C(7) C(8) C(9) C(10) 176.5(6)
C(7) C(8) C(13) C(12) -179.1(7)
C(9) C(8) C(13) C(12) 1.0(10)
C(13) C(8) C(9) S(1) 179.2(5)
C(13) C(8) C(9) C(10) -3.7(10)
S(1) C(9) C(10) C(11) -178.3(6)
S(1) C(9) C(10) C(15) 1.5(8)
C(8) C(9) C(10) C(11) 4.2(11)
C(8) C(9) C(10) C(15) -176.0(6)
C(9) C(10) C(11) C(12) -2.0(11)
C(9) C(10) C(15) C(14) -2.0(9)
C(9) C(10) C(15) C(16) 178.7(8)
C(11) C(10) C(15) C(14) 177.7(7)
C(11) C(10) C(15) C(16) -1.6(14)
C(15) C(10) C(11) C(12) 178.2(7)
C(10) C(11) C(12) C(13) -0.5(11)
C(11) C(12) C(13) C(8) 1.0(12)
S(1) C(14) C(15) C(10) 1.7(8)
S(1) C(14) C(15) C(16) -178.9(6)
S(1) C(14) C(19) C(18) 179.1(6)
C(15) C(14) C(19) C(18) -1.3(12)
C(19) C(14) C(15) C(10) -178.0(7)
C(19) C(14) C(15) C(16) 1.4(12)
C(10) C(15) C(16) C(17) 178.1(8)
C(14) C(15) C(16) C(17) -1.1(12)
C(15) C(16) C(17) C(18) 0.8(13)
C(16) C(17) C(18) C(19) -0.6(14)
C(17) C(18) C(19) C(14) 0.9(13)
